data_7061335
loop_
_publ_author_name
'Podjed, Nina'
'Modec, Barbara'
'Cl\'erac, Rodolphe'
'Rouzi\`eres, Mathieu'
'Alcaide, Mar\'ia M.'
'L\'opez-Serrano, Joaqu\'in'

_publ_section_title
;
 Structural diversity and magnetic properties of copper(ii) quinaldinate
 compounds with amino alcohols
;
_journal_issue 15
_journal_name_full 'New Journal of Chemistry'
_journal_page_first 6899
_journal_page_last 6920
_journal_paper_doi 10.1039/D2NJ00296E
_journal_volume 46
_journal_year 2022
_chemical_formula_moiety 'C20 H12 Cu N2 O4'
_chemical_formula_sum 'C20 H12 Cu N2 O4'
_chemical_formula_weight 407.86
_space_group_crystal_system monoclinic
_space_group_IT_number 14
_space_group_name_Hall '-P 2ybc'
_space_group_name_H-M_alt 'P 1 21/c 1'
_atom_sites_solution_hydrogens geom
_atom_sites_solution_primary dual
_audit_creation_date 2021-03-10
_audit_creation_method
;
Olex2 1.2
(compiled 2018.05.29 svn.r3508 for OlexSys, GUI svn.r5506)
;
_audit_update_record
;
2021-04-12 deposited with the CCDC.	2022-03-01 downloaded from the CCDC.
;
_cell_angle_alpha 90
_cell_angle_beta 96.467(3)
_cell_angle_gamma 90
_cell_formula_units_Z 2
_cell_length_a 4.8617(2)
_cell_length_b 13.5497(5)
_cell_length_c 12.2556(4)
_cell_measurement_reflns_used 6144
_cell_measurement_temperature 150.00(10)
_cell_measurement_theta_max 30.0940
_cell_measurement_theta_min 3.4040
_cell_volume 802.20(5)
_computing_cell_refinement 'CrysAlisPro 1.171.40.68a (Rigaku OD, 2019)'
_computing_data_collection 'CrysAlisPro 1.171.40.68a (Rigaku OD, 2019)'
_computing_data_reduction 'CrysAlisPro 1.171.40.68a (Rigaku OD, 2019)'
_computing_molecular_graphics 'Olex2 (Dolomanov et al., 2009)'
_computing_publication_material 'Olex2 (Dolomanov et al., 2009)'
_computing_structure_refinement 'ShelXL (Sheldrick, 2015)'
_computing_structure_solution 'ShelXT (Sheldrick, 2015)'
_diffrn_ambient_environment N~2~
_diffrn_ambient_temperature 150.00(10)
_diffrn_detector 'CCD plate'
_diffrn_detector_area_resol_mean 10.4933
_diffrn_detector_type Atlas
_diffrn_measured_fraction_theta_full 0.999
_diffrn_measured_fraction_theta_max 0.921
_diffrn_measurement_details
;
List of Runs (angles in degrees, time in seconds):

  # Type    Start    End  Width  t~exp~   \w     \q     \k     \f   Frames
#--------------------------------------------------------------------------
  1  \w     37.00 103.00   1.00    2.50    --   14.21-178.00 120.00   66
  2  \w    -75.00 104.00   1.00    2.50    --   14.21   0.00 -60.00  179
  3  \w    -75.00 104.00   1.00    2.50    --   14.21   0.00 150.00  179
  4  \w    -48.00  21.00   1.00    2.50    --  -14.52  77.00 150.00   69
  5  \w   -103.00 -74.00   1.00    2.50    --  -14.52 178.00-180.00   29
  6  \w    -42.00  19.00   1.00    2.50    --  -14.52 -77.00 -90.00   61
;
_diffrn_measurement_device 'four-circle diffractometer'
_diffrn_measurement_device_type 'SuperNova, Dual, Cu at home/near, Atlas'
_diffrn_measurement_method '\w scans'
_diffrn_orient_matrix_type 'CrysAlisPro convention (1999,Acta A55,543-557)'
_diffrn_orient_matrix_UB_11 0.1061535000
_diffrn_orient_matrix_UB_12 -0.0340680000
_diffrn_orient_matrix_UB_13 0.0181278000
_diffrn_orient_matrix_UB_21 -0.0336534000
_diffrn_orient_matrix_UB_22 -0.0283534000
_diffrn_orient_matrix_UB_23 -0.0483359000
_diffrn_orient_matrix_UB_31 0.0956991000
_diffrn_orient_matrix_UB_32 0.0278142000
_diffrn_orient_matrix_UB_33 -0.0270255000
_diffrn_radiation_monochromator mirror
_diffrn_radiation_probe x-ray
_diffrn_radiation_type MoK\a
_diffrn_radiation_wavelength 0.71073
_diffrn_reflns_av_R_equivalents 0.0283
_diffrn_reflns_av_unetI/netI 0.0192
_diffrn_reflns_Laue_measured_fraction_full 0.999
_diffrn_reflns_Laue_measured_fraction_max 0.921
_diffrn_reflns_limit_h_max 6
_diffrn_reflns_limit_h_min -6
_diffrn_reflns_limit_k_max 19
_diffrn_reflns_limit_k_min -19
_diffrn_reflns_limit_l_max 17
_diffrn_reflns_limit_l_min -17
_diffrn_reflns_number 12501
_diffrn_reflns_point_group_measured_fraction_full 0.999
_diffrn_reflns_point_group_measured_fraction_max 0.921
_diffrn_reflns_theta_full 25.242
_diffrn_reflns_theta_max 30.256
_diffrn_reflns_theta_min 3.007
_diffrn_source 'micro-focus sealed X-ray tube'
_diffrn_source_type 'SuperNova (Mo) X-ray Source'
_exptl_absorpt_coefficient_mu 1.393
_exptl_absorpt_correction_T_max 1.00000
_exptl_absorpt_correction_T_min 0.64243
_exptl_absorpt_correction_type multi-scan
_exptl_absorpt_process_details
;
CrysAlisPro 1.171.40.68a (Rigaku Oxford Diffraction, 2019)
Empirical absorption correction using spherical harmonics,
 implemented in SCALE3 ABSPACK scaling algorithm.
;
_exptl_crystal_colour green
_exptl_crystal_density_diffrn 1.689
_exptl_crystal_description block
_exptl_crystal_F_000 414
_exptl_crystal_size_max 0.7
_exptl_crystal_size_mid 0.4
_exptl_crystal_size_min 0.2
_refine_diff_density_max 0.444
_refine_diff_density_min -0.427
_refine_diff_density_rms 0.066
_refine_ls_extinction_method none
_refine_ls_goodness_of_fit_ref 1.048
_refine_ls_hydrogen_treatment constr
_refine_ls_matrix_type full
_refine_ls_number_parameters 124
_refine_ls_number_reflns 2202
_refine_ls_number_restraints 0
_refine_ls_restrained_S_all 1.048
_refine_ls_R_factor_all 0.0301
_refine_ls_R_factor_gt 0.0263
_refine_ls_shift/su_max 0.000
_refine_ls_shift/su_mean 0.000
_refine_ls_structure_factor_coef Fsqd
_refine_ls_weighting_details 'w=1/[\s^2^(Fo^2^)+(0.0326P)^2^+0.5700P] where P=(Fo^2^+2Fc^2^)/3'
_refine_ls_weighting_scheme calc
_refine_ls_wR_factor_gt 0.0685
_refine_ls_wR_factor_ref 0.0711
_reflns_Friedel_coverage 0.000
_reflns_number_gt 1987
_reflns_number_total 2202
_reflns_threshold_expression 'I > 2\s(I)'
_cod_data_source_file d2nj00296e2.cif
_cod_data_source_block g
_cod_depositor_comments 'Adding full bibliography for 7061330--7061353.cif.'
_cod_database_code 7061335
_shelx_shelxl_version_number 2018/3
_shelx_space_group_comment
;
The symmetry employed for this shelxl refinement is uniquely defined
by the following loop, which should always be used as a source of
symmetry information in preference to the above space-group names.
They are only intended as comments.
;
_shelx_estimated_absorpt_t_max 0.768
_shelx_estimated_absorpt_t_min 0.442
_reflns_odcompleteness_completeness 99.85
_reflns_odcompleteness_iscentric 1
_reflns_odcompleteness_theta 27.50
_olex2_refinement_description
;
1. Fixed Uiso
 At 1.2 times of:
  All C(H) groups
2.a Aromatic/amide H refined with riding coordinates:
 C11(H11), C12(H12), C13(H13), C14(H14), C16(H16), C17(H17)
;
_oxdiff_exptl_absorpt_empirical_details
;
Empirical correction (ABSPACK) includes:
- Absorption correction using spherical harmonics
- Frame scaling
;
_oxdiff_exptl_absorpt_empirical_full_max 1.405
_oxdiff_exptl_absorpt_empirical_full_min 0.563

loop_
_space_group_symop_operation_xyz
'x, y, z'
'-x, y+1/2, -z+1/2'
'-x, -y, -z'
'x, -y-1/2, z-1/2'

loop_
_atom_site_label
_atom_site_type_symbol
_atom_site_fract_x
_atom_site_fract_y
_atom_site_fract_z
_atom_site_U_iso_or_equiv
_atom_site_adp_type
_atom_site_occupancy
_atom_site_site_symmetry_order
_atom_site_calc_flag
_atom_site_refinement_flags_posn
_atom_site_refinement_flags_adp
_atom_site_refinement_flags_occupancy
_atom_site_disorder_assembly
_atom_site_disorder_group
Cu1 Cu 0.500000 0.500000 0.500000 0.01363(8) Uani 1 2 d S T P . .
O1 O 0.2143(2) 0.44639(8) 0.57707(8) 0.0164(2) Uani 1 1 d . . . . .
O11 O -0.1358(2) 0.49021(8) 0.66955(10) 0.0198(2) Uani 1 1 d . . . . .
N1 N 0.3881(2) 0.63142(9) 0.57276(9) 0.0140(2) Uani 1 1 d . . . . .
C10 C 0.4913(3) 0.72641(10) 0.57359(11) 0.0156(3) Uani 1 1 d . . . . .
C11 C 0.6710(3) 0.75554(11) 0.49640(13) 0.0208(3) Uani 1 1 d . . . . .
H11 H 0.718137 0.711136 0.443694 0.025 Uiso 1 1 calc R . . . .
C12 C 0.7753(4) 0.84949(12) 0.49974(14) 0.0265(3) Uani 1 1 d . . . . .
H12 H 0.894103 0.868040 0.448987 0.032 Uiso 1 1 calc R . . . .
C13 C 0.7071(4) 0.91882(12) 0.57809(14) 0.0261(3) Uani 1 1 d . . . . .
H13 H 0.782956 0.981880 0.579423 0.031 Uiso 1 1 calc R . . . .
C14 C 0.5297(3) 0.89318(11) 0.65198(13) 0.0222(3) Uani 1 1 d . . . . .
H14 H 0.482515 0.939250 0.702952 0.027 Uiso 1 1 calc R . . . .
C15 C 0.4169(3) 0.79670(11) 0.65147(12) 0.0178(3) Uani 1 1 d . . . . .
C16 C 0.2269(3) 0.76933(12) 0.72500(12) 0.0215(3) Uani 1 1 d . . . . .
H16 H 0.179309 0.813546 0.777795 0.026 Uiso 1 1 calc R . . . .
C17 C 0.1139(3) 0.67702(11) 0.71755(12) 0.0200(3) Uani 1 1 d . . . . .
H17 H -0.019203 0.658528 0.762460 0.024 Uiso 1 1 calc R . . . .
C18 C 0.2024(3) 0.61042(10) 0.64079(11) 0.0148(3) Uani 1 1 d . . . . .
C19 C 0.0812(3) 0.50810(10) 0.63029(12) 0.0148(3) Uani 1 1 d . . . . .

loop_
_atom_site_aniso_label
_atom_site_aniso_U_11
_atom_site_aniso_U_22
_atom_site_aniso_U_33
_atom_site_aniso_U_23
_atom_site_aniso_U_13
_atom_site_aniso_U_12
Cu1 0.01288(13) 0.01205(13) 0.01704(13) -0.00105(8) 0.00650(9) -0.00110(8)
O1 0.0161(4) 0.0141(5) 0.0204(5) -0.0003(4) 0.0079(4) -0.0012(4)
O11 0.0177(5) 0.0205(5) 0.0230(5) 0.0031(4) 0.0103(4) -0.0005(4)
N1 0.0136(5) 0.0131(5) 0.0157(5) -0.0007(4) 0.0027(4) 0.0007(4)
C10 0.0160(6) 0.0138(6) 0.0171(6) -0.0007(5) 0.0020(5) -0.0004(5)
C11 0.0256(7) 0.0159(7) 0.0221(7) -0.0025(5) 0.0085(6) -0.0028(6)
C12 0.0335(9) 0.0202(7) 0.0277(8) -0.0010(6) 0.0122(7) -0.0076(6)
C13 0.0320(8) 0.0154(7) 0.0315(8) -0.0027(6) 0.0056(7) -0.0066(6)
C14 0.0257(7) 0.0162(7) 0.0247(7) -0.0066(6) 0.0030(6) -0.0009(6)
C15 0.0181(6) 0.0164(6) 0.0187(6) -0.0027(5) 0.0015(5) 0.0009(5)
C16 0.0248(7) 0.0205(7) 0.0199(7) -0.0058(6) 0.0060(6) 0.0021(6)
C17 0.0215(7) 0.0205(7) 0.0195(7) -0.0016(6) 0.0089(5) 0.0015(6)
C18 0.0148(6) 0.0149(6) 0.0151(6) 0.0003(5) 0.0028(5) 0.0014(5)
C19 0.0148(6) 0.0158(6) 0.0143(6) 0.0022(5) 0.0033(5) 0.0007(5)

loop_
_atom_type_symbol
_atom_type_description
_atom_type_scat_dispersion_real
_atom_type_scat_dispersion_imag
_atom_type_scat_source
C C 0.0033 0.0016 'International Tables Vol C Tables 4.2.6.8 and 6.1.1.4'
H H 0.0000 0.0000 'International Tables Vol C Tables 4.2.6.8 and 6.1.1.4'
Cu Cu 0.3201 1.2651 'International Tables Vol C Tables 4.2.6.8 and 6.1.1.4'
N N 0.0061 0.0033 'International Tables Vol C Tables 4.2.6.8 and 6.1.1.4'
O O 0.0106 0.0060 'International Tables Vol C Tables 4.2.6.8 and 6.1.1.4'

loop_
_geom_angle_atom_site_label_1
_geom_angle_atom_site_label_2
_geom_angle_atom_site_label_3
_geom_angle
_geom_angle_site_symmetry_1
_geom_angle_site_symmetry_3
_geom_angle_publ_flag
O1 Cu1 O1 180.0 . 3_666 ?
O1 Cu1 N1 97.22(4) . 3_666 ?
O1 Cu1 N1 82.78(4) 3_666 3_666 ?
O1 Cu1 N1 82.78(4) . . ?
O1 Cu1 N1 97.22(4) 3_666 . ?
N1 Cu1 N1 180.00(3) . 3_666 ?
C19 O1 Cu1 116.20(9) . . ?
C10 N1 Cu1 133.25(9) . . ?
C18 N1 Cu1 108.27(9) . . ?
C18 N1 C10 117.87(12) . . ?
N1 C10 C11 120.42(12) . . ?
N1 C10 C15 120.60(13) . . ?
C11 C10 C15 118.98(13) . . ?
C12 C11 C10 119.60(14) . . ?
C11 C12 C13 121.71(15) . . ?
C14 C13 C12 119.82(15) . . ?
C13 C14 C15 120.35(14) . . ?
C14 C15 C10 119.51(13) . . ?
C16 C15 C10 119.11(13) . . ?
C16 C15 C14 121.37(13) . . ?
C17 C16 C15 119.06(13) . . ?
C16 C17 C18 118.81(14) . . ?
N1 C18 C17 124.34(13) . . ?
N1 C18 C19 115.54(12) . . ?
C17 C18 C19 120.12(13) . . ?
O1 C19 C18 115.42(12) . . ?
O11 C19 O1 125.10(13) . . ?
O11 C19 C18 119.46(13) . . ?

loop_
_geom_bond_atom_site_label_1
_geom_bond_atom_site_label_2
_geom_bond_distance
_geom_bond_site_symmetry_2
_geom_bond_publ_flag
Cu1 O1 1.9089(10) . ?
Cu1 O1 1.9089(10) 3_666 ?
Cu1 N1 2.0907(12) . ?
Cu1 N1 2.0908(12) 3_666 ?
O1 C19 1.2801(17) . ?
O11 C19 1.2318(19) . ?
N1 C10 1.3811(18) . ?
N1 C18 1.3269(18) . ?
C10 C11 1.414(2) . ?
C10 C15 1.4236(19) . ?
C11 C12 1.369(2) . ?
C12 C13 1.409(2) . ?
C13 C14 1.364(2) . ?
C14 C15 1.417(2) . ?
C15 C16 1.411(2) . ?
C16 C17 1.365(2) . ?
C17 C18 1.4056(19) . ?
C18 C19 1.5063(19) . ?
